data_7222560
loop_
_publ_author_name
'Meignen, V.'
'Meerschaut, A.'
'Cario, L.'
'Lafond, A.'

_publ_section_title
;
 Synthesis and crystal structure of a new oxysulfide Gd(6+x) Ti(4-x)
 S(10-y) O(6+y) (where x = 0.04 and y = 0.27)
;
_journal_name_full
;
Zeitschrift fuer Naturforschung, Teil B. Anorganische Chemie, Organische 
Chemie (42,1987-)
;
_journal_page_first 963
_journal_page_last 968
_journal_volume 59
_journal_year 2004
_chemical_formula_sum 'Gd6.044 O6.268 S9.732 Ti3.955'
_chemical_name_systematic 'Gd6.044 Ti3.955 O6.268 S9.732'
_space_group_IT_number 62
_symmetry_space_group_name_Hall '-P 2ac 2n'
_symmetry_space_group_name_H-M 'P n m a'
_cell_angle_alpha 90
_cell_angle_beta 90
_cell_angle_gamma 90
_cell_formula_units_Z 4
_cell_length_a 13.991
_cell_length_b 3.7124
_cell_length_c 34.029
_cell_volume 1767.473
_citation_journal_id_ASTM ZNBSEN
_cod_data_source_file Meignen_ZNBSEN_2004_1639.cif
_cod_data_source_block Gd6.044O6.268S9.732Ti3.955
_cod_database_code 7222560

loop_
_symmetry_equiv_pos_as_xyz
x,y,z
-x+1/2,-y,z+1/2
x+1/2,-y+1/2,-z+1/2
-x,y+1/2,-z
-x,-y,-z
x-1/2,y,-z-1/2
-x-1/2,y-1/2,z-1/2
x,-y-1/2,z

loop_
_atom_site_label
_atom_site_type_symbol
_atom_site_fract_x
_atom_site_fract_y
_atom_site_fract_z
_atom_site_occupancy
_atom_site_U_iso_or_equiv
Gd6 Gd+2 0.61803 0.75 0.24506 0.268 0.0
Gd2 Gd+2 0.11955 0.25 0.042289 1 0.0
O2 O-2 0.3851 0.75 0.1297 1 0.0
Ti2 Ti+4 0.46286 0.75 0.17639 1 0.0
S3 S-2 0.24548 0.25 -0.09029 1 0.0
O6 O-2 0.129 0.25 0.2829 0.268 0.0
S7 S-2 0.25829 0.75 0.20531 1 0.0
S2 S-2 0.2224 0.75 -0.00418 1 0.0
O1 O-2 0.447 0.75 0.01841 1 0.0
Gd5 Gd+2 0.1843 0.25 0.351596 1 0.0
S5 S-2 -0.03275 0.75 0.03855 1 0.0
S4 S-2 0.31614 0.25 0.06384 1 0.0
Ti1 Ti+4 0.42896 0.75 0.07312 1 0.0
S9 S-2 0.1558 0.25 0.27376 0.732 0.0
S1 S-2 0.44619 0.75 -0.07938 1 0.0
Ti3 Ti+4 0.5973 0.75 0.26 0.732 0.0
Gd3 Gd+2 0.2784 0.25 0.142661 1 0.0
Gd1 Gd+2 0.3821 0.25 -0.015159 1 0.0
S6 S-2 0.14693 0.75 0.10706 1 0.0
O3 O-2 0.4262 0.25 0.18248 1 0.0
S8 S-2 0.31565 0.75 0.31253 1 0.0
Ti5 Ti+4 0.36329 0.304 0.43346 0.5 0.0
O4 O-2 0.4685 0.75 0.23493 1 0.0
Ti4 Ti+4 0.4859 0.75 0.3535 0.223 0.0
S10 S-2 0.54011 0.25 0.30557 1 0.0
Gd4 Gd+2 0.37013 0.25 0.252481 1 0.0
O7 O-2 0.4353 0.25 0.3872 1 0.0
O5 O-2 0.5834 0.75 0.1601 1 0.0
Gd7 Gd+2 0.46817 0.75 0.36104 0.777 0.0
